data_7125056
loop_
_publ_author_name
'Norouzi-Arasi, Hassan'
'Pal, Amlan K.'
'Nag, Samik'
'Chartrand, Daniel'
'Hanan, Garry S.'

_publ_section_title
;
 Synthesis and photophysical properties of C<sub>3</sub>-symmetric
 tris(pyridyl)truxene scaffolds of Ru(ii) and Re(i).
;
_journal_issue 82
_journal_name_full 'Chemical communications (Cambridge, England)'
_journal_page_first 12159
_journal_page_last 12162
_journal_paper_doi 10.1039/c6cc06496e
_journal_volume 52
_journal_year 2016
_chemical_compound_source 'synthesized chemically by authors'
_chemical_formula_moiety 'C48 H33 N3 O3 Re, F6 P'
_chemical_formula_sum 'C68 H53 Cl60 F6 N3 O3 P Re'
_chemical_formula_weight 3418.30
_chemical_melting_point ?
_chemical_name_systematic
'[syn,syn,syn-5,10,15-tris(3-pyridyl)-10,15-dihydro-5H-diindeno[1,2-a;1',2'-c]fluorene]rhenium(I)tricarbonyl hexafluorophosphate'
_space_group_crystal_system trigonal
_space_group_IT_number 148
_space_group_name_Hall '-R 3'
_space_group_name_H-M_alt 'R -3 :H'
_atom_sites_solution_hydrogens geom
_audit_creation_method SHELXL-2013
_audit_update_record
;
2014-07-28 deposited with the CCDC.
2016-09-15 downloaded from the CCDC.
;
_cell_angle_alpha 90
_cell_angle_beta 90
_cell_angle_gamma 120
_cell_formula_units_Z 6
_cell_length_a 13.4468(3)
_cell_length_b 13.4468(3)
_cell_length_c 53.0891(12)
_cell_measurement_reflns_used 9944
_cell_measurement_temperature 150(2)
_cell_measurement_theta_max 70.64
_cell_measurement_theta_min 2.50
_cell_volume 8313.3(3)
_computing_cell_refinement 'Bruker SAINT'
_computing_data_collection 'Bruker APEX2'
_computing_data_reduction 'Bruker SAINT'
_computing_molecular_graphics 'Bruker SHELXTL'
_computing_publication_material 'Bruker SHELXTL'
_computing_structure_refinement 'SHELXL-2013 (Sheldrick, 2013)'
_computing_structure_solution 'SHELXS-97 (Sheldrick, 2008)'
_diffrn_ambient_temperature 150(2)
_diffrn_measured_fraction_theta_full 1.000
_diffrn_measured_fraction_theta_max 0.992
_diffrn_measurement_device_type 'Bruker APEX-II CCD'
_diffrn_measurement_method '\f and \w scans'
_diffrn_radiation_type CuK\a
_diffrn_radiation_wavelength 1.54178
_diffrn_reflns_av_R_equivalents 0.0565
_diffrn_reflns_av_unetI/netI 0.0277
_diffrn_reflns_Laue_measured_fraction_full 1.000
_diffrn_reflns_Laue_measured_fraction_max 0.992
_diffrn_reflns_limit_h_max 16
_diffrn_reflns_limit_h_min -16
_diffrn_reflns_limit_k_max 15
_diffrn_reflns_limit_k_min -16
_diffrn_reflns_limit_l_max 64
_diffrn_reflns_limit_l_min -64
_diffrn_reflns_number 38162
_diffrn_reflns_point_group_measured_fraction_full 1.000
_diffrn_reflns_point_group_measured_fraction_max 0.992
_diffrn_reflns_theta_full 67.679
_diffrn_reflns_theta_max 71.113
_diffrn_reflns_theta_min 2.497
_exptl_absorpt_coefficient_mu 32.193
_exptl_absorpt_correction_T_max 0.359
_exptl_absorpt_correction_T_min 0.248
_exptl_absorpt_correction_type multi-scan
_exptl_absorpt_process_details 'SHELXL-97 (Sheldrick, 2008)'
_exptl_crystal_colour colourless
_exptl_crystal_density_diffrn 4.097
_exptl_crystal_density_meas 4.097
_exptl_crystal_description block
_exptl_crystal_F_000 10020
_exptl_crystal_preparation Luminescent
_exptl_crystal_recrystallization_method 'slow evaporation of chloroform solution of the title compound'
_exptl_crystal_size_max 0.060
_exptl_crystal_size_mid 0.040
_exptl_crystal_size_min 0.040
_platon_squeeze_details ' '
_refine_diff_density_max 2.112
_refine_diff_density_min -1.600
_refine_diff_density_rms 0.120
_refine_ls_extinction_method none
_refine_ls_goodness_of_fit_ref 1.087
_refine_ls_hydrogen_treatment constr
_refine_ls_matrix_type full
_refine_ls_number_parameters 187
_refine_ls_number_reflns 3571
_refine_ls_number_restraints 0
_refine_ls_restrained_S_all 1.087
_refine_ls_R_factor_all 0.0585
_refine_ls_R_factor_gt 0.0531
_refine_ls_shift/su_max 0.001
_refine_ls_shift/su_mean 0.000
_refine_ls_structure_factor_coef Fsqd
_refine_ls_weighting_details 'w=1/[\s^2^(Fo^2^)+(0.0763P)^2^+78.7180P] where P=(Fo^2^+2Fc^2^)/3'
_refine_ls_weighting_scheme calc
_refine_ls_wR_factor_gt 0.1444
_refine_ls_wR_factor_ref 0.1479
_reflns_Friedel_coverage 0.000
_reflns_number_gt 3179
_reflns_number_total 3571
_reflns_threshold_expression 'I > 2\s(I)'
_cod_data_source_file c6cc06496e2.cif
_cod_data_source_block Amln432
_cod_depositor_comments
;
The following automatic conversions were performed:

data item '_chemical_melting_point' value 'not determined' was
changed to '?' -- the value is undefined or not given.

Automatic conversion script
Id: cif_fix_values 6909 2019-04-08 15:41:33Z antanas 
;
_cod_original_cell_volume 8313.3(4)
_cod_database_code 7125056
_shelx_space_group_comment
; 
The symmetry employed for this shelxl refinement is uniquely defined 
by the following loop, which should always be used as a source of 
symmetry information in preference to the above space-group names. 
They are only intended as comments. 
;
_shelx_estimated_absorpt_t_min 0.248
_shelx_estimated_absorpt_t_max 0.359
_shelxl_version_number 2013-4

loop_
_space_group_symop_operation_xyz
'x, y, z'
'-y, x-y, z'
'-x+y, -x, z'
'x+2/3, y+1/3, z+1/3'
'-y+2/3, x-y+1/3, z+1/3'
'-x+y+2/3, -x+1/3, z+1/3'
'x+1/3, y+2/3, z+2/3'
'-y+1/3, x-y+2/3, z+2/3'
'-x+y+1/3, -x+2/3, z+2/3'
'-x, -y, -z'
'y, -x+y, -z'
'x-y, x, -z'
'-x+2/3, -y+1/3, -z+1/3'
'y+2/3, -x+y+1/3, -z+1/3'
'x-y+2/3, x+1/3, -z+1/3'
'-x+1/3, -y+2/3, -z+2/3'
'y+1/3, -x+y+2/3, -z+2/3'
'x-y+1/3, x+2/3, -z+2/3'

loop_
_atom_site_label
_atom_site_type_symbol
_atom_site_fract_x
_atom_site_fract_y
_atom_site_fract_z
_atom_site_U_iso_or_equiv
_atom_site_adp_type
_atom_site_occupancy
_atom_site_site_symmetry_order
_atom_site_calc_flag
_atom_site_refinement_flags_posn
_atom_site_refinement_flags_adp
_atom_site_refinement_flags_occupancy
Re1 Re 0.0000 0.0000 0.14237(2) 0.04343(18) Uani 1 3 d S T P
P1 P 0.3333 0.6667 0.04617(6) 0.0515(6) Uani 1 3 d S T P
F1 F 0.3474(4) 0.5778(4) 0.06355(9) 0.0748(12) Uani 1 1 d . . .
F2 F 0.2438(4) 0.5649(4) 0.02909(10) 0.0825(13) Uani 1 1 d . . .
O1 O -0.0197(6) 0.1681(6) 0.17752(11) 0.094(2) Uani 1 1 d . . .
N1 N 0.1201(4) 0.1434(4) 0.11747(7) 0.0388(10) Uani 1 1 d . . .
C1 C -0.0690(4) 0.0503(4) 0.03539(8) 0.0269(9) Uani 1 1 d . . .
C2 C 0.0491(4) 0.1196(4) 0.03555(8) 0.0271(9) Uani 1 1 d . . .
C3 C 0.1217(4) 0.2490(4) 0.03500(9) 0.0304(9) Uani 1 1 d . . .
H3 H 0.0992 0.2802 0.0204 0.036 Uiso 1 1 calc R U .
C4 C 0.2416(4) 0.2671(4) 0.03092(9) 0.0336(10) Uani 1 1 d . . .
C5 C 0.3440(5) 0.3689(4) 0.02633(11) 0.0430(12) Uani 1 1 d . . .
H5 H 0.3452 0.4400 0.0254 0.052 Uiso 1 1 calc R U .
C6 C 0.4440(5) 0.3643(5) 0.02315(12) 0.0480(13) Uani 1 1 d . . .
H6 H 0.5141 0.4329 0.0197 0.058 Uiso 1 1 calc R U .
C7 C -0.1628(4) 0.0783(4) 0.03235(8) 0.0305(10) Uani 1 1 d . . .
C8 C -0.1601(5) 0.1825(5) 0.02934(9) 0.0372(11) Uani 1 1 d . . .
H8 H -0.0897 0.2532 0.0303 0.045 Uiso 1 1 calc R U .
C9 C -0.2628(5) 0.1803(5) 0.02485(11) 0.0453(13) Uani 1 1 d . . .
H9 H -0.2623 0.2508 0.0229 0.054 Uiso 1 1 calc R U .
C10 C 0.1125(4) 0.3050(4) 0.05989(9) 0.0350(10) Uani 1 1 d . . .
H10A H 0.1561 0.3895 0.0580 0.042 Uiso 1 1 calc R U .
H10B H 0.0310 0.2818 0.0628 0.042 Uiso 1 1 calc R U .
C11 C 0.1574(5) 0.2721(4) 0.08252(9) 0.0381(11) Uani 1 1 d . . .
C12 C 0.0861(5) 0.1796(5) 0.09710(9) 0.0360(11) Uani 1 1 d . . .
H12 H 0.0072 0.1378 0.0926 0.043 Uiso 1 1 calc R U .
C13 C 0.2321(5) 0.2051(6) 0.12328(11) 0.0544(16) Uani 1 1 d . . .
H13 H 0.2587 0.1831 0.1377 0.065 Uiso 1 1 calc R U .
C14 C 0.3093(6) 0.2968(7) 0.10984(14) 0.071(2) Uani 1 1 d . . .
H14 H 0.3880 0.3362 0.1146 0.086 Uiso 1 1 calc R U .
C15 C 0.2735(5) 0.3329(6) 0.08923(12) 0.0571(16) Uani 1 1 d . . .
H15 H 0.3267 0.3979 0.0798 0.068 Uiso 1 1 calc R U .
C16 C -0.0123(6) 0.1096(7) 0.16419(11) 0.0612(17) Uani 1 1 d . . .

loop_
_atom_site_aniso_label
_atom_site_aniso_U_11
_atom_site_aniso_U_22
_atom_site_aniso_U_33
_atom_site_aniso_U_23
_atom_site_aniso_U_13
_atom_site_aniso_U_12
Re1 0.0571(2) 0.0571(2) 0.0162(2) 0.000 0.000 0.02853(11)
P1 0.0426(8) 0.0426(8) 0.0695(18) 0.000 0.000 0.0213(4)
F1 0.081(3) 0.061(2) 0.089(3) -0.004(2) -0.026(2) 0.041(2)
F2 0.074(3) 0.062(3) 0.096(3) -0.006(2) -0.030(2) 0.022(2)
O1 0.111(5) 0.123(5) 0.061(3) -0.046(3) -0.009(3) 0.067(4)
N1 0.051(3) 0.044(2) 0.0209(19) -0.0044(17) -0.0062(17) 0.024(2)
C1 0.031(2) 0.035(2) 0.0167(19) -0.0002(16) -0.0012(16) 0.0179(19)
C2 0.035(2) 0.029(2) 0.0156(19) -0.0002(16) -0.0009(16) 0.0149(19)
C3 0.034(2) 0.031(2) 0.026(2) 0.0028(18) -0.0001(18) 0.017(2)
C4 0.034(2) 0.034(2) 0.028(2) 0.0014(19) 0.0020(19) 0.013(2)
C5 0.045(3) 0.030(3) 0.048(3) 0.002(2) 0.000(2) 0.015(2)
C6 0.032(3) 0.040(3) 0.060(4) 0.009(3) 0.005(2) 0.009(2)
C7 0.034(2) 0.034(2) 0.023(2) 0.0005(18) -0.0008(18) 0.017(2)
C8 0.043(3) 0.040(3) 0.030(2) 0.000(2) -0.003(2) 0.022(2)
C9 0.051(3) 0.046(3) 0.051(3) 0.000(2) -0.003(3) 0.033(3)
C10 0.038(3) 0.033(2) 0.032(2) -0.0042(19) -0.004(2) 0.016(2)
C11 0.048(3) 0.036(3) 0.030(2) -0.006(2) -0.005(2) 0.021(2)
C12 0.042(3) 0.043(3) 0.023(2) -0.0046(19) -0.0025(19) 0.022(2)
C13 0.051(3) 0.063(4) 0.036(3) 0.005(3) -0.016(3) 0.019(3)
C14 0.058(4) 0.071(5) 0.060(4) 0.012(4) -0.026(3) 0.014(4)
C15 0.047(3) 0.054(4) 0.050(3) 0.006(3) -0.014(3) 0.010(3)
C16 0.068(4) 0.088(5) 0.028(3) -0.008(3) -0.002(3) 0.039(4)

loop_
_atom_type_symbol
_atom_type_description
_atom_type_scat_dispersion_real
_atom_type_scat_dispersion_imag
_atom_type_scat_source
C C 0.0181 0.0091 'International Tables Vol C Tables 4.2.6.8 and 6.1.1.4'
H H 0.0000 0.0000 'International Tables Vol C Tables 4.2.6.8 and 6.1.1.4'
F F 0.0727 0.0534 'International Tables Vol C Tables 4.2.6.8 and 6.1.1.4'
N N 0.0311 0.0180 'International Tables Vol C Tables 4.2.6.8 and 6.1.1.4'
O O 0.0492 0.0322 'International Tables Vol C Tables 4.2.6.8 and 6.1.1.4'
P P 0.2955 0.4335 'International Tables Vol C Tables 4.2.6.8 and 6.1.1.4'
Re Re -5.2083 5.8923 'International Tables Vol C Tables 4.2.6.8 and 6.1.1.4'
Cl Cl 0.3639 0.7018 'International Tables Vol C Tables 4.2.6.8 and 6.1.1.4'

loop_
_geom_angle_atom_site_label_1
_geom_angle_atom_site_label_2
_geom_angle_atom_site_label_3
_geom_angle
_geom_angle_site_symmetry_1
_geom_angle_site_symmetry_3
C16 Re1 C16 88.2(3) . 3
C16 Re1 C16 88.2(3) . 2
C16 Re1 C16 88.2(3) 3 2
C16 Re1 N1 93.7(2) . 2
C16 Re1 N1 177.2(2) 3 2
C16 Re1 N1 89.8(2) 2 2
C16 Re1 N1 177.2(2) . 3
C16 Re1 N1 89.8(2) 3 3
C16 Re1 N1 93.7(2) 2 3
N1 Re1 N1 88.36(15) 2 3
C16 Re1 N1 89.8(2) . .
C16 Re1 N1 93.7(2) 3 .
C16 Re1 N1 177.2(2) 2 .
N1 Re1 N1 88.35(15) 2 .
N1 Re1 N1 88.36(15) 3 .
F2 P1 F2 90.3(3) . 3_565
F2 P1 F2 90.3(3) . 2_665
F2 P1 F2 90.3(3) 3_565 2_665
F2 P1 F1 90.4(2) . .
F2 P1 F1 179.2(3) 3_565 .
F2 P1 F1 89.4(3) 2_665 .
F2 P1 F1 89.4(3) . 3_565
F2 P1 F1 90.4(2) 3_565 3_565
F2 P1 F1 179.2(3) 2_665 3_565
F1 P1 F1 89.8(3) . 3_565
F2 P1 F1 179.2(3) . 2_665
F2 P1 F1 89.4(3) 3_565 2_665
F2 P1 F1 90.4(2) 2_665 2_665
F1 P1 F1 89.8(3) . 2_665
F1 P1 F1 89.8(3) 3_565 2_665
C13 N1 C12 115.9(5) . .
C13 N1 Re1 120.2(4) . .
C12 N1 Re1 123.8(4) . .
C2 C1 C2 120.4(4) . 2
C2 C1 C7 131.4(4) . .
C2 C1 C7 108.0(4) 2 .
C1 C2 C1 119.6(4) . 3
C1 C2 C3 129.8(4) . .
C1 C2 C3 110.6(4) 3 .
C2 C3 C4 102.2(4) . .
C2 C3 C10 112.2(4) . .
C4 C3 C10 112.2(4) . .
C2 C3 H3 110.0 . .
C4 C3 H3 110.0 . .
C10 C3 H3 110.0 . .
C5 C4 C7 120.0(5) . 3
C5 C4 C3 129.1(5) . .
C7 C4 C3 110.9(4) 3 .
C6 C5 C4 118.8(5) . .
C6 C5 H5 120.6 . .
C4 C5 H5 120.6 . .
C9 C6 C5 120.9(5) 3 .
C9 C6 H6 119.6 3 .
C5 C6 H6 119.6 . .
C8 C7 C4 120.3(5) . 2
C8 C7 C1 131.7(4) . .
C4 C7 C1 107.8(4) 2 .
C9 C8 C7 118.3(5) . .
C9 C8 H8 120.9 . .
C7 C8 H8 120.9 . .
C6 C9 C8 121.7(5) 2 .
C6 C9 H9 119.2 2 .
C8 C9 H9 119.2 . .
C11 C10 C3 113.2(4) . .
C11 C10 H10A 108.9 . .
C3 C10 H10A 108.9 . .
C11 C10 H10B 108.9 . .
C3 C10 H10B 108.9 . .
H10A C10 H10B 107.7 . .
C12 C11 C15 117.2(5) . .
C12 C11 C10 121.1(5) . .
C15 C11 C10 121.7(5) . .
N1 C12 C11 124.7(5) . .
N1 C12 H12 117.6 . .
C11 C12 H12 117.6 . .
N1 C13 C14 123.7(5) . .
N1 C13 H13 118.1 . .
C14 C13 H13 118.1 . .
C13 C14 C15 119.8(6) . .
C13 C14 H14 120.1 . .
C15 C14 H14 120.1 . .
C14 C15 C11 118.7(6) . .
C14 C15 H15 120.6 . .
C11 C15 H15 120.6 . .
O1 C16 Re1 176.4(7) . .

loop_
_geom_bond_atom_site_label_1
_geom_bond_atom_site_label_2
_geom_bond_distance
_geom_bond_site_symmetry_2
Re1 C16 1.946(7) .
Re1 C16 1.946(7) 3
Re1 C16 1.946(7) 2
Re1 N1 2.227(5) 2
Re1 N1 2.227(5) 3
Re1 N1 2.227(5) .
P1 F2 1.580(5) .
P1 F2 1.580(5) 3_565
P1 F2 1.580(5) 2_665
P1 F1 1.594(4) .
P1 F1 1.594(4) 3_565
P1 F1 1.594(5) 2_665
O1 C16 1.098(8) .
N1 C13 1.344(7) .
N1 C12 1.356(6) .
C1 C2 1.382(6) .
C1 C2 1.413(6) 2
C1 C7 1.494(6) .
C2 C1 1.413(6) 3
C2 C3 1.511(6) .
C3 C4 1.521(7) .
C3 C10 1.557(6) .
C3 H3 1.0000 .
C4 C5 1.394(7) .
C4 C7 1.402(7) 3
C5 C6 1.387(8) .
C5 H5 0.9500 .
C6 C9 1.362(9) 3
C6 H6 0.9500 .
C7 C8 1.393(7) .
C7 C4 1.402(7) 2
C8 C9 1.388(8) .
C8 H8 0.9500 .
C9 C6 1.362(9) 2
C9 H9 0.9500 .
C10 C11 1.506(7) .
C10 H10A 0.9900 .
C10 H10B 0.9900 .
C11 C12 1.368(7) .
C11 C15 1.399(8) .
C12 H12 0.9500 .
C13 C14 1.351(9) .
C13 H13 0.9500 .
C14 C15 1.378(9) .
C14 H14 0.9500 .
C15 H15 0.9500 .

loop_
_geom_torsion_atom_site_label_1
_geom_torsion_atom_site_label_2
_geom_torsion_atom_site_label_3
_geom_torsion_atom_site_label_4
_geom_torsion
_geom_torsion_site_symmetry_1
_geom_torsion_site_symmetry_4
C2 C1 C2 C1 1.2(8) 2 3
C7 C1 C2 C1 -171.5(3) . 3
C2 C1 C2 C3 178.9(3) 2 .
C7 C1 C2 C3 6.2(7) . .
C1 C2 C3 C4 -170.5(4) . .
C1 C2 C3 C4 7.3(5) 3 .
C1 C2 C3 C10 69.2(6) . .
C1 C2 C3 C10 -113.0(4) 3 .
C2 C3 C4 C5 173.0(5) . .
C10 C3 C4 C5 -66.6(7) . .
C2 C3 C4 C7 -7.1(5) . 3
C10 C3 C4 C7 113.3(5) . 3
C7 C4 C5 C6 0.3(8) 3 .
C3 C4 C5 C6 -179.9(5) . .
C4 C5 C6 C9 -1.0(9) . 3
C2 C1 C7 C8 -1.7(8) . .
C2 C1 C7 C8 -175.0(5) 2 .
C2 C1 C7 C4 173.7(4) . 2
C2 C1 C7 C4 0.4(5) 2 2
C4 C7 C8 C9 -0.2(7) 2 .
C1 C7 C8 C9 174.7(5) . .
C7 C8 C9 C6 -0.6(9) . 2
C2 C3 C10 C11 63.5(5) . .
C4 C3 C10 C11 -50.9(6) . .
C3 C10 C11 C12 -91.9(6) . .
C3 C10 C11 C15 86.8(6) . .
C13 N1 C12 C11 0.4(8) . .
Re1 N1 C12 C11 175.6(4) . .
C15 C11 C12 N1 0.1(8) . .
C10 C11 C12 N1 178.9(5) . .
C12 N1 C13 C14 -1.3(10) . .
Re1 N1 C13 C14 -176.6(6) . .
N1 C13 C14 C15 1.6(13) . .
C13 C14 C15 C11 -0.9(12) . .
C12 C11 C15 C14 0.1(10) . .
C10 C11 C15 C14 -178.6(7) . .

loop_
_platon_squeeze_void_nr
_platon_squeeze_void_average_x
_platon_squeeze_void_average_y
_platon_squeeze_void_average_z
_platon_squeeze_void_volume
_platon_squeeze_void_count_electrons
_platon_squeeze_void_content
1 0.097 0.774 0.205 1055 385 ' '
2 -0.057 -0.002 0.538 1052 385 ' '
3 0.072 0.537 0.872 1048 384 ' '
